data_4132350
loop_
_publ_author_name
'Williams, Derek E.'
'Martin, Corey R.'
'Dolgopolova, Ekaterina A.'
'Swifton, Anton'
'Godfrey, Danielle C.'
'Ejegbavwo, Otega A.'
'Pellechia, Perry J.'
'Smith, Mark D.'
'Shustova, Natalia B.'

_publ_section_title
;
 Flipping the Switch: Fast Photoisomerization in a Confined Environment.
;
_journal_issue 24
_journal_name_full 'Journal of the American Chemical Society'
_journal_page_first 7611
_journal_page_last 7622
_journal_paper_doi 10.1021/jacs.8b02994
_journal_volume 140
_journal_year 2018
_chemical_formula_moiety 'C48 H40 N6 O6'
_chemical_formula_sum 'C48 H40 N6 O6'
_chemical_formula_weight 796.86
_space_group_crystal_system monoclinic
_space_group_IT_number 14
_space_group_name_Hall '-P 2ybc'
_space_group_name_H-M_alt 'P 1 21/c 1'
_atom_sites_solution_hydrogens geom
_atom_sites_solution_primary dual
_audit_creation_date 2017-03-03
_audit_creation_method
;
Olex2 1.2
(compiled 2017.03.02 svn.r3394 for OlexSys, GUI svn.r5324)
;
_cell_angle_alpha 90
_cell_angle_beta 109.466(2)
_cell_angle_gamma 90
_cell_formula_units_Z 4
_cell_length_a 17.2113(8)
_cell_length_b 9.6042(4)
_cell_length_c 25.5421(12)
_cell_measurement_reflns_used 9008
_cell_measurement_temperature 100(2)
_cell_measurement_theta_max 27.43
_cell_measurement_theta_min 2.42
_cell_volume 3980.8(3)
_computing_cell_refinement 'SAINT v8.37A (Bruker, 2015)'
_computing_data_collection 'Bruker APEX3 v2016.5-0 (Bruker, 2016)'
_computing_data_reduction 'SAINT v8.37A (Bruker, 2015)'
_computing_molecular_graphics 'Olex2 (Dolomanov et al., 2009)'
_computing_publication_material 'Olex2 (Dolomanov et al., 2009)'
_computing_structure_refinement 'XL (Sheldrick, 2008)'
_computing_structure_solution 'XT (Sheldrick, 2015)'
_diffrn_ambient_temperature 100(2)
_diffrn_detector 'Bruker PHOTON-100 area detector'
_diffrn_detector_area_resol_mean 10.4
_diffrn_detector_type 'CMOS area detector'
_diffrn_measured_fraction_theta_full 1.000
_diffrn_measured_fraction_theta_max 1.000
_diffrn_measurement_device 'three-circle diffractometer'
_diffrn_measurement_device_type 'Bruker D8 Quest'
_diffrn_measurement_method '\w and \f scans'
_diffrn_radiation_monochromator 'mirror optics'
_diffrn_radiation_probe x-ray
_diffrn_radiation_type MoK\a
_diffrn_radiation_wavelength 0.71073
_diffrn_reflns_av_R_equivalents 0.0681
_diffrn_reflns_av_unetI/netI 0.0256
_diffrn_reflns_Laue_measured_fraction_full 1.000
_diffrn_reflns_Laue_measured_fraction_max 1.000
_diffrn_reflns_limit_h_max 21
_diffrn_reflns_limit_h_min -21
_diffrn_reflns_limit_k_max 12
_diffrn_reflns_limit_k_min -12
_diffrn_reflns_limit_l_max 31
_diffrn_reflns_limit_l_min -31
_diffrn_reflns_number 154012
_diffrn_reflns_point_group_measured_fraction_full 1.000
_diffrn_reflns_point_group_measured_fraction_max 1.000
_diffrn_reflns_theta_full 26.371
_diffrn_reflns_theta_max 26.371
_diffrn_reflns_theta_min 2.283
_diffrn_source 'microfocus sealed X-ray tube'
_diffrn_source_type 'Incoatec I\ms'
_diffrn_standards_number 0
_exptl_absorpt_coefficient_mu 0.089
_exptl_absorpt_correction_T_max 0.7456
_exptl_absorpt_correction_T_min 0.7288
_exptl_absorpt_correction_type multi-scan
_exptl_absorpt_process_details
;
SADABS-2016/2 (Bruker,2016/2) was used for absorption correction.
wR2(int) was 0.1029 before and 0.0592 after correction.
The Ratio of minimum to maximum transmission is 0.9775.
The \l/2 correction factor is Not present.
;
_exptl_crystal_colour 'pale green'
_exptl_crystal_colour_modifier pale
_exptl_crystal_colour_primary green
_exptl_crystal_density_diffrn 1.330
_exptl_crystal_description tablet
_exptl_crystal_F_000 1672
_exptl_crystal_size_max 0.22
_exptl_crystal_size_mid 0.14
_exptl_crystal_size_min 0.06
_refine_diff_density_max 0.269
_refine_diff_density_min -0.258
_refine_diff_density_rms 0.047
_refine_ls_extinction_method none
_refine_ls_goodness_of_fit_ref 1.051
_refine_ls_hydrogen_treatment refU
_refine_ls_matrix_type full
_refine_ls_number_parameters 587
_refine_ls_number_reflns 8112
_refine_ls_number_restraints 0
_refine_ls_restrained_S_all 1.051
_refine_ls_R_factor_all 0.0634
_refine_ls_R_factor_gt 0.0451
_refine_ls_shift/su_max 0.001
_refine_ls_shift/su_mean 0.000
_refine_ls_structure_factor_coef Fsqd
_refine_ls_weighting_details 'w=1/[\s^2^(Fo^2^)+(0.0419P)^2^+2.3907P] where P=(Fo^2^+2Fc^2^)/3'
_refine_ls_weighting_scheme calc
_refine_ls_wR_factor_gt 0.0952
_refine_ls_wR_factor_ref 0.1030
_reflns_Friedel_coverage 0.000
_reflns_number_gt 6449
_reflns_number_total 8112
_reflns_threshold_expression 'I > 2\s(I)'
_cod_data_source_file ja8b02994_si_002.cif
_cod_data_source_block spiro77
_cod_database_code 4132350
_shelx_shelxl_version_number 2016/6
_shelx_space_group_comment
;
The symmetry employed for this shelxl refinement is uniquely defined
by the following loop, which should always be used as a source of
symmetry information in preference to the above space-group names.
They are only intended as comments.
;
_shelx_estimated_absorpt_t_max 0.995
_shelx_estimated_absorpt_t_min 0.981
_olex2_refinement_description
;
1.a Aromatic/amide H refined with riding coordinates:
 C5(H5), C6(H6), C12(H12), C13(H13), C15(H15), C17(H17), C18(H18), C24(H24),
 C25(H25), C31(H31), C32(H32), C34(H34), C36(H36), C37(H37), C40(H40), C41(H41),
  C42(H42), C43(H43), C45(H45), C46(H46), C47(H47), C48(H48)
1.b Idealised Me refined as rotating group:
 C9(H9A,H9B,H9C), C10(H10A,H10B,H10C), C11(H11A,H11B,H11C), C28(H28A,H28B,
 H28C), C29(H29A,H29B,H29C), C30(H30A,H30B,H30C)
;
_olex2_submission_special_instructions 'No special instructions were received'

loop_
_space_group_symop_operation_xyz
'x, y, z'
'-x, y+1/2, -z+1/2'
'-x, -y, -z'
'x, -y-1/2, z-1/2'

loop_
_atom_site_label
_atom_site_type_symbol
_atom_site_fract_x
_atom_site_fract_y
_atom_site_fract_z
_atom_site_U_iso_or_equiv
_atom_site_adp_type
_atom_site_occupancy
_atom_site_site_symmetry_order
_atom_site_calc_flag
_atom_site_refinement_flags_posn
O1 O 0.78016(6) 0.36610(11) 0.26245(4) 0.0180(2) Uani 1 1 d .
O2 O 0.53147(8) 0.08574(13) 0.05316(5) 0.0304(3) Uani 1 1 d .
O3 O 0.44936(7) 0.14654(12) 0.09766(5) 0.0279(3) Uani 1 1 d .
O4 O 0.59166(6) 0.11415(11) 0.37795(4) 0.0172(2) Uani 1 1 d .
O5 O 0.27026(11) 0.32279(18) 0.19831(7) 0.0703(6) Uani 1 1 d .
O6 O 0.31674(9) 0.18824(17) 0.14886(6) 0.0498(4) Uani 1 1 d .
N1 N 0.85975(8) 0.22690(13) 0.33737(5) 0.0166(3) Uani 1 1 d .
N2 N 0.51810(9) 0.13933(14) 0.09291(6) 0.0220(3) Uani 1 1 d .
N3 N 0.68597(8) 0.27151(13) 0.43699(5) 0.0144(3) Uani 1 1 d .
N4 N 0.32222(10) 0.24425(16) 0.19259(6) 0.0334(4) Uani 1 1 d .
N5 N 1.06325(9) 0.92331(15) 0.36795(6) 0.0249(3) Uani 1 1 d .
N6 N 0.74241(9) -0.40878(15) 0.58183(6) 0.0281(3) Uani 1 1 d .
C1 C 0.85998(10) 0.29476(16) 0.28679(6) 0.0176(3) Uani 1 1 d .
C2 C 0.92430(10) 0.41436(16) 0.30754(7) 0.0181(3) Uani 1 1 d .
C3 C 0.91449(9) 0.44528(16) 0.36353(6) 0.0142(3) Uani 1 1 d .
C4 C 0.93611(9) 0.56126(16) 0.39769(6) 0.0149(3) Uani 1 1 d .
C5 C 0.91665(10) 0.56172(17) 0.44672(6) 0.0184(3) Uani 1 1 d .
H5 H 0.927339 0.642450 0.469516 0.021(4) Uiso 1 1 calc R
C6 C 0.88209(10) 0.44604(17) 0.46224(6) 0.0190(3) Uani 1 1 d .
H6 H 0.870918 0.448405 0.496227 0.030(5) Uiso 1 1 calc R
C7 C 0.86290(9) 0.32554(16) 0.42984(6) 0.0154(3) Uani 1 1 d .
C8 C 0.87744(9) 0.32984(16) 0.37935(6) 0.0146(3) Uani 1 1 d .
C9 C 0.90644(11) 0.53646(18) 0.26673(7) 0.0242(4) Uani 1 1 d .
H9A H 0.854446 0.580785 0.265204 0.021(5) Uiso 1 1 calc GR
H9B H 0.902169 0.502230 0.229726 0.034(5) Uiso 1 1 calc GR
H9C H 0.951278 0.604535 0.279126 0.028(5) Uiso 1 1 calc GR
C10 C 1.01166(10) 0.35798(19) 0.31680(8) 0.0260(4) Uani 1 1 d .
H10A H 1.017788 0.336808 0.280848 0.034(5) Uiso 1 1 calc GR
H10B H 1.020365 0.273048 0.339290 0.032(5) Uiso 1 1 calc GR
H10C H 1.052413 0.428224 0.336164 0.029(5) Uiso 1 1 calc GR
C11 C 0.79633(10) 0.12096(17) 0.33146(7) 0.0203(4) Uani 1 1 d .
H11A H 0.790310 0.064670 0.298339 0.030(5) Uiso 1 1 calc GR
H11B H 0.743776 0.166390 0.327748 0.027(5) Uiso 1 1 calc GR
H11C H 0.812425 0.060859 0.364348 0.024(5) Uiso 1 1 calc GR
C12 C 0.87488(10) 0.19295(16) 0.24675(7) 0.0200(4) Uani 1 1 d .
H12 H 0.929287 0.159189 0.253723 0.025(5) Uiso 1 1 calc R
C13 C 0.81549(10) 0.14772(17) 0.20192(7) 0.0204(4) Uani 1 1 d .
H13 H 0.827967 0.081481 0.178264 0.034(5) Uiso 1 1 calc R
C14 C 0.73192(10) 0.19838(16) 0.18877(6) 0.0178(3) Uani 1 1 d .
C15 C 0.66560(10) 0.14566(17) 0.14559(6) 0.0199(3) Uani 1 1 d .
H15 H 0.673909 0.075144 0.121906 0.015(4) Uiso 1 1 calc R
C16 C 0.58763(10) 0.19709(16) 0.13760(6) 0.0196(3) Uani 1 1 d .
C17 C 0.57304(10) 0.30220(17) 0.17048(7) 0.0211(4) Uani 1 1 d .
H17 H 0.518677 0.335223 0.164315 0.026(5) Uiso 1 1 calc R
C18 C 0.63905(10) 0.35791(17) 0.21233(7) 0.0201(3) Uani 1 1 d .
H18 H 0.630602 0.431653 0.234638 0.023(5) Uiso 1 1 calc R
C19 C 0.71760(10) 0.30579(16) 0.22164(6) 0.0173(3) Uani 1 1 d .
C20 C 0.61346(9) 0.18957(16) 0.43192(6) 0.0147(3) Uani 1 1 d .
C21 C 0.64530(9) 0.07500(16) 0.47726(6) 0.0146(3) Uani 1 1 d .
C22 C 0.73353(9) 0.05995(16) 0.47766(6) 0.0129(3) Uani 1 1 d .
C23 C 0.79046(9) -0.04464(16) 0.49918(6) 0.0141(3) Uani 1 1 d .
C24 C 0.86961(9) -0.02731(17) 0.49604(7) 0.0184(3) Uani 1 1 d .
H24 H 0.909766 -0.098168 0.509823 0.023(5) Uiso 1 1 calc R
C25 C 0.88982(10) 0.09139(17) 0.47318(7) 0.0189(3) Uani 1 1 d .
H25 H 0.944029 0.100239 0.471716 0.021(4) Uiso 1 1 calc R
C26 C 0.83349(9) 0.19961(16) 0.45200(6) 0.0151(3) Uani 1 1 d .
C27 C 0.75457(9) 0.18080(15) 0.45464(6) 0.0135(3) Uani 1 1 d .
C28 C 0.64801(10) 0.13206(17) 0.53430(6) 0.0197(3) Uani 1 1 d .
H28A H 0.591675 0.144412 0.534667 0.030(5) Uiso 1 1 calc GR
H28B H 0.676656 0.221893 0.541027 0.026(5) Uiso 1 1 calc GR
H28C H 0.677433 0.066133 0.563453 0.022(5) Uiso 1 1 calc GR
C29 C 0.59072(10) -0.05436(17) 0.46313(7) 0.0211(4) Uani 1 1 d .
H29A H 0.599344 -0.103139 0.431815 0.020(4) Uiso 1 1 calc GR
H29B H 0.532781 -0.026653 0.453063 0.028(5) Uiso 1 1 calc GR
H29C H 0.604990 -0.116316 0.495438 0.033(5) Uiso 1 1 calc GR
C30 C 0.67711(10) 0.38044(16) 0.39550(7) 0.0200(4) Uani 1 1 d .
H30A H 0.624736 0.429289 0.389009 0.026(5) Uiso 1 1 calc GR
H30B H 0.677875 0.338431 0.360708 0.029(5) Uiso 1 1 calc GR
H30C H 0.722760 0.446701 0.408932 0.017(4) Uiso 1 1 calc GR
C31 C 0.54269(9) 0.27364(16) 0.43606(6) 0.0172(3) Uani 1 1 d .
H31 H 0.547858 0.317031 0.470487 0.023(5) Uiso 1 1 calc R
C32 C 0.47281(10) 0.29071(16) 0.39392(7) 0.0185(3) Uani 1 1 d .
H32 H 0.428350 0.339428 0.399743 0.024(5) Uiso 1 1 calc R
C33 C 0.46349(10) 0.23616(16) 0.33932(7) 0.0176(3) Uani 1 1 d .
C34 C 0.39640(10) 0.26608(17) 0.29229(7) 0.0227(4) Uani 1 1 d .
H34 H 0.352575 0.322364 0.295104 0.021(5) Uiso 1 1 calc R
C35 C 0.39399(11) 0.21342(17) 0.24155(7) 0.0234(4) Uani 1 1 d .
C36 C 0.45671(10) 0.13171(17) 0.23539(7) 0.0210(4) Uani 1 1 d .
H36 H 0.453677 0.097115 0.199913 0.026(5) Uiso 1 1 calc R
C37 C 0.52394(10) 0.10139(16) 0.28191(7) 0.0185(3) Uani 1 1 d .
H37 H 0.567868 0.046219 0.278569 0.023(5) Uiso 1 1 calc R
C38 C 0.52682(9) 0.15218(16) 0.33360(6) 0.0153(3) Uani 1 1 d .
C39 C 0.97983(9) 0.68599(16) 0.38597(6) 0.0158(3) Uani 1 1 d .
C40 C 1.06361(10) 0.68230(17) 0.39308(6) 0.0184(3) Uani 1 1 d .
H40 H 1.094123 0.598571 0.403984 0.019(4) Uiso 1 1 calc R
C41 C 1.10182(10) 0.80240(18) 0.38404(7) 0.0220(4) Uani 1 1 d .
H41 H 1.159186 0.798361 0.389676 0.021(5) Uiso 1 1 calc R
C42 C 0.98319(11) 0.92566(18) 0.36216(7) 0.0265(4) Uani 1 1 d .
H42 H 0.954187 1.010818 0.351345 0.033(5) Uiso 1 1 calc R
C43 C 0.93988(10) 0.81158(17) 0.37097(7) 0.0229(4) Uani 1 1 d .
H43 H 0.883089 0.819856 0.366709 0.019(4) Uiso 1 1 calc R
C44 C 0.77289(9) -0.17193(16) 0.52713(6) 0.0154(3) Uani 1 1 d .
C45 C 0.74004(10) -0.29197(17) 0.49824(7) 0.0226(4) Uani 1 1 d .
H45 H 0.727393 -0.295991 0.459120 0.025(5) Uiso 1 1 calc R
C46 C 0.72579(11) -0.40600(18) 0.52682(7) 0.0282(4) Uani 1 1 d .
H46 H 0.702853 -0.487136 0.506172 0.034(5) Uiso 1 1 calc R
C47 C 0.77451(11) -0.29302(19) 0.60917(7) 0.0265(4) Uani 1 1 d .
H47 H 0.786810 -0.292181 0.648291 0.032(5) Uiso 1 1 calc R
C48 C 0.79114(10) -0.17379(18) 0.58436(7) 0.0222(4) Uani 1 1 d .
H48 H 0.814664 -0.094512 0.606120 0.028(5) Uiso 1 1 calc R

loop_
_atom_site_aniso_label
_atom_site_aniso_U_11
_atom_site_aniso_U_22
_atom_site_aniso_U_33
_atom_site_aniso_U_23
_atom_site_aniso_U_13
_atom_site_aniso_U_12
O1 0.0199(6) 0.0136(5) 0.0215(6) -0.0045(4) 0.0082(5) 0.0001(4)
O2 0.0473(8) 0.0258(7) 0.0182(6) -0.0036(5) 0.0110(6) -0.0094(6)
O3 0.0246(7) 0.0217(6) 0.0328(7) 0.0002(5) 0.0033(5) 0.0000(5)
O4 0.0152(5) 0.0187(6) 0.0164(5) -0.0026(4) 0.0036(4) 0.0032(4)
O5 0.0681(11) 0.0610(11) 0.0483(10) -0.0225(8) -0.0254(8) 0.0475(10)
O6 0.0492(9) 0.0637(11) 0.0225(7) -0.0089(7) -0.0067(6) 0.0157(8)
N1 0.0206(7) 0.0120(6) 0.0199(7) -0.0011(5) 0.0105(6) -0.0046(5)
N2 0.0311(8) 0.0137(7) 0.0187(7) 0.0039(6) 0.0050(6) -0.0022(6)
N3 0.0136(6) 0.0123(6) 0.0172(7) 0.0023(5) 0.0051(5) -0.0010(5)
N4 0.0373(9) 0.0216(8) 0.0290(9) -0.0015(7) -0.0052(7) 0.0077(7)
N5 0.0320(8) 0.0211(8) 0.0234(7) -0.0023(6) 0.0115(6) -0.0120(6)
N6 0.0313(8) 0.0225(8) 0.0280(8) 0.0090(6) 0.0067(7) -0.0068(7)
C1 0.0181(8) 0.0154(8) 0.0215(8) 0.0003(6) 0.0096(7) 0.0008(6)
C2 0.0224(8) 0.0143(8) 0.0218(8) -0.0014(6) 0.0132(7) -0.0045(7)
C3 0.0130(7) 0.0138(8) 0.0169(8) 0.0022(6) 0.0066(6) -0.0006(6)
C4 0.0128(7) 0.0137(8) 0.0184(8) 0.0018(6) 0.0055(6) -0.0014(6)
C5 0.0217(8) 0.0161(8) 0.0182(8) -0.0038(6) 0.0075(7) -0.0049(7)
C6 0.0211(8) 0.0215(9) 0.0162(8) 0.0003(6) 0.0088(7) -0.0040(7)
C7 0.0123(7) 0.0159(8) 0.0183(8) 0.0032(6) 0.0056(6) -0.0014(6)
C8 0.0120(7) 0.0126(8) 0.0197(8) 0.0011(6) 0.0058(6) -0.0005(6)
C9 0.0374(10) 0.0192(9) 0.0199(8) -0.0014(7) 0.0150(8) -0.0095(8)
C10 0.0226(9) 0.0248(9) 0.0367(10) -0.0085(8) 0.0178(8) -0.0064(7)
C11 0.0247(9) 0.0153(8) 0.0228(9) -0.0013(7) 0.0102(7) -0.0070(7)
C12 0.0224(9) 0.0148(8) 0.0283(9) -0.0011(7) 0.0155(7) -0.0003(7)
C13 0.0285(9) 0.0143(8) 0.0247(9) -0.0043(7) 0.0173(7) -0.0007(7)
C14 0.0257(9) 0.0135(8) 0.0179(8) 0.0012(6) 0.0122(7) -0.0013(7)
C15 0.0321(9) 0.0129(8) 0.0180(8) 0.0000(6) 0.0128(7) -0.0011(7)
C16 0.0266(9) 0.0140(8) 0.0171(8) 0.0025(6) 0.0056(7) -0.0032(7)
C17 0.0228(9) 0.0170(8) 0.0235(9) 0.0023(7) 0.0075(7) 0.0014(7)
C18 0.0259(9) 0.0143(8) 0.0220(8) -0.0026(7) 0.0105(7) 0.0011(7)
C19 0.0239(8) 0.0127(8) 0.0171(8) 0.0002(6) 0.0093(7) -0.0032(6)
C20 0.0151(8) 0.0159(8) 0.0139(7) -0.0027(6) 0.0058(6) -0.0007(6)
C21 0.0128(7) 0.0143(8) 0.0178(8) 0.0007(6) 0.0066(6) -0.0010(6)
C22 0.0126(7) 0.0149(8) 0.0117(7) -0.0011(6) 0.0047(6) -0.0030(6)
C23 0.0155(8) 0.0134(7) 0.0129(7) 0.0004(6) 0.0041(6) -0.0027(6)
C24 0.0147(8) 0.0170(8) 0.0231(8) 0.0050(7) 0.0060(7) 0.0018(6)
C25 0.0134(8) 0.0208(8) 0.0247(9) 0.0045(7) 0.0092(7) -0.0012(6)
C26 0.0164(8) 0.0153(8) 0.0147(7) 0.0010(6) 0.0067(6) -0.0035(6)
C27 0.0163(7) 0.0124(7) 0.0121(7) -0.0007(6) 0.0052(6) -0.0009(6)
C28 0.0216(8) 0.0211(9) 0.0189(8) 0.0014(7) 0.0102(7) 0.0015(7)
C29 0.0147(8) 0.0186(8) 0.0311(9) 0.0013(7) 0.0091(7) -0.0036(7)
C30 0.0205(8) 0.0153(8) 0.0238(9) 0.0065(7) 0.0068(7) 0.0017(7)
C31 0.0185(8) 0.0154(8) 0.0193(8) -0.0021(6) 0.0086(7) 0.0008(6)
C32 0.0167(8) 0.0149(8) 0.0257(9) -0.0029(7) 0.0094(7) 0.0014(6)
C33 0.0176(8) 0.0124(8) 0.0214(8) -0.0003(6) 0.0049(7) -0.0016(6)
C34 0.0217(9) 0.0130(8) 0.0297(9) -0.0011(7) 0.0035(7) 0.0039(7)
C35 0.0264(9) 0.0151(8) 0.0222(9) 0.0035(7) -0.0008(7) -0.0002(7)
C36 0.0265(9) 0.0172(8) 0.0177(8) -0.0001(7) 0.0054(7) -0.0059(7)
C37 0.0201(8) 0.0153(8) 0.0221(8) 0.0001(6) 0.0096(7) -0.0019(7)
C38 0.0144(7) 0.0121(7) 0.0191(8) 0.0015(6) 0.0052(6) -0.0032(6)
C39 0.0190(8) 0.0160(8) 0.0127(7) -0.0025(6) 0.0057(6) -0.0052(6)
C40 0.0212(8) 0.0184(8) 0.0165(8) -0.0019(6) 0.0074(7) -0.0035(7)
C41 0.0232(9) 0.0252(9) 0.0204(8) -0.0058(7) 0.0111(7) -0.0104(7)
C42 0.0327(10) 0.0155(9) 0.0301(10) 0.0032(7) 0.0090(8) -0.0039(7)
C43 0.0203(9) 0.0198(9) 0.0279(9) 0.0015(7) 0.0071(7) -0.0028(7)
C44 0.0101(7) 0.0160(8) 0.0204(8) 0.0051(6) 0.0053(6) 0.0006(6)
C45 0.0284(9) 0.0191(9) 0.0196(8) 0.0016(7) 0.0068(7) -0.0022(7)
C46 0.0374(10) 0.0171(9) 0.0276(9) 0.0016(7) 0.0075(8) -0.0079(8)
C47 0.0304(10) 0.0277(10) 0.0185(9) 0.0071(7) 0.0043(7) -0.0064(8)
C48 0.0240(9) 0.0201(9) 0.0194(8) 0.0025(7) 0.0029(7) -0.0062(7)

loop_
_atom_type_symbol
_atom_type_description
_atom_type_scat_dispersion_real
_atom_type_scat_dispersion_imag
_atom_type_scat_source
C C 0.0033 0.0016 'International Tables Vol C Tables 4.2.6.8 and 6.1.1.4'
H H 0.0000 0.0000 'International Tables Vol C Tables 4.2.6.8 and 6.1.1.4'
N N 0.0061 0.0033 'International Tables Vol C Tables 4.2.6.8 and 6.1.1.4'
O O 0.0106 0.0060 'International Tables Vol C Tables 4.2.6.8 and 6.1.1.4'

loop_
_geom_angle_atom_site_label_1
_geom_angle_atom_site_label_2
_geom_angle_atom_site_label_3
_geom_angle
C19 O1 C1 121.07(12)
C38 O4 C20 121.87(11)
C1 N1 C11 116.42(13)
C8 N1 C1 107.32(12)
C8 N1 C11 121.92(12)
O2 N2 O3 123.84(14)
O2 N2 C16 118.38(14)
O3 N2 C16 117.77(14)
C20 N3 C30 116.55(12)
C27 N3 C20 107.31(12)
C27 N3 C30 123.13(12)
O5 N4 C35 117.88(15)
O6 N4 O5 123.40(16)
O6 N4 C35 118.70(16)
C41 N5 C42 115.98(14)
C47 N6 C46 116.13(15)
O1 C1 C2 104.89(12)
O1 C1 C12 111.28(13)
N1 C1 O1 107.83(12)
N1 C1 C2 103.94(12)
N1 C1 C12 111.55(13)
C12 C1 C2 116.68(13)
C3 C2 C1 100.03(12)
C3 C2 C9 115.46(13)
C3 C2 C10 109.39(13)
C9 C2 C1 111.96(13)
C9 C2 C10 109.76(13)
C10 C2 C1 109.82(13)
C4 C3 C2 131.02(13)
C4 C3 C8 120.37(14)
C8 C3 C2 108.61(13)
C3 C4 C5 118.11(14)
C3 C4 C39 124.34(13)
C5 C4 C39 117.54(13)
C4 C5 H5 119.7
C6 C5 C4 120.60(15)
C6 C5 H5 119.7
C5 C6 H6 118.8
C5 C6 C7 122.46(14)
C7 C6 H6 118.8
C6 C7 C26 119.31(13)
C8 C7 C6 116.34(14)
C8 C7 C26 124.24(14)
C3 C8 N1 109.71(13)
C7 C8 N1 128.39(14)
C7 C8 C3 121.90(14)
C2 C9 H9A 109.5
C2 C9 H9B 109.5
C2 C9 H9C 109.5
H9A C9 H9B 109.5
H9A C9 H9C 109.5
H9B C9 H9C 109.5
C2 C10 H10A 109.5
C2 C10 H10B 109.5
C2 C10 H10C 109.5
H10A C10 H10B 109.5
H10A C10 H10C 109.5
H10B C10 H10C 109.5
N1 C11 H11A 109.5
N1 C11 H11B 109.5
N1 C11 H11C 109.5
H11A C11 H11B 109.5
H11A C11 H11C 109.5
H11B C11 H11C 109.5
C1 C12 H12 118.5
C13 C12 C1 122.98(15)
C13 C12 H12 118.5
C12 C13 H13 119.7
C12 C13 C14 120.65(15)
C14 C13 H13 119.7
C15 C14 C13 123.41(15)
C15 C14 C19 118.73(15)
C19 C14 C13 117.86(14)
C14 C15 H15 120.4
C16 C15 C14 119.17(15)
C16 C15 H15 120.4
C15 C16 N2 118.88(14)
C15 C16 C17 122.27(15)
C17 C16 N2 118.85(15)
C16 C17 H17 120.6
C18 C17 C16 118.78(15)
C18 C17 H17 120.6
C17 C18 H18 120.1
C17 C18 C19 119.76(15)
C19 C18 H18 120.1
O1 C19 C14 121.48(14)
O1 C19 C18 117.23(14)
C18 C19 C14 121.25(15)
O4 C20 C21 105.19(11)
O4 C20 C31 111.61(12)
N3 C20 O4 106.94(11)
N3 C20 C21 103.81(12)
N3 C20 C31 113.55(13)
C31 C20 C21 114.96(12)
C22 C21 C20 100.08(11)
C22 C21 C28 108.14(12)
C22 C21 C29 117.28(13)
C28 C21 C20 110.08(12)
C29 C21 C20 111.26(12)
C29 C21 C28 109.56(13)
C23 C22 C21 130.15(13)
C23 C22 C27 121.35(13)
C27 C22 C21 108.37(13)
C22 C23 C24 117.68(14)
C22 C23 C44 123.65(13)
C24 C23 C44 118.64(13)
C23 C24 H24 119.7
C25 C24 C23 120.68(14)
C25 C24 H24 119.7
C24 C25 H25 118.7
C24 C25 C26 122.53(14)
C26 C25 H25 118.7
C25 C26 C7 117.95(13)
C27 C26 C7 125.60(14)
C27 C26 C25 116.44(14)
C22 C27 N3 109.79(13)
C26 C27 N3 128.90(14)
C26 C27 C22 121.30(14)
C21 C28 H28A 109.5
C21 C28 H28B 109.5
C21 C28 H28C 109.5
H28A C28 H28B 109.5
H28A C28 H28C 109.5
H28B C28 H28C 109.5
C21 C29 H29A 109.5
C21 C29 H29B 109.5
C21 C29 H29C 109.5
H29A C29 H29B 109.5
H29A C29 H29C 109.5
H29B C29 H29C 109.5
N3 C30 H30A 109.5
N3 C30 H30B 109.5
N3 C30 H30C 109.5
H30A C30 H30B 109.5
H30A C30 H30C 109.5
H30B C30 H30C 109.5
C20 C31 H31 118.4
C32 C31 C20 123.22(14)
C32 C31 H31 118.4
C31 C32 H32 119.5
C31 C32 C33 121.00(14)
C33 C32 H32 119.5
C34 C33 C32 123.43(15)
C34 C33 C38 118.64(15)
C38 C33 C32 117.91(14)
C33 C34 H34 120.3
C35 C34 C33 119.49(16)
C35 C34 H34 120.3
C34 C35 N4 118.73(16)
C34 C35 C36 122.28(15)
C36 C35 N4 118.99(15)
C35 C36 H36 120.6
C35 C36 C37 118.78(15)
C37 C36 H36 120.6
C36 C37 H37 120.2
C36 C37 C38 119.67(15)
C38 C37 H37 120.2
O4 C38 C33 121.51(14)
O4 C38 C37 117.34(14)
C37 C38 C33 121.13(14)
C40 C39 C4 121.41(14)
C43 C39 C4 121.23(14)
C43 C39 C40 117.24(15)
C39 C40 H40 120.5
C41 C40 C39 119.06(16)
C41 C40 H40 120.5
N5 C41 C40 124.18(16)
N5 C41 H41 117.9
C40 C41 H41 117.9
N5 C42 H42 118.0
N5 C42 C43 124.03(16)
C43 C42 H42 118.0
C39 C43 C42 119.46(16)
C39 C43 H43 120.3
C42 C43 H43 120.3
C45 C44 C23 122.53(14)
C45 C44 C48 117.34(14)
C48 C44 C23 120.11(14)
C44 C45 H45 120.3
C46 C45 C44 119.42(15)
C46 C45 H45 120.3
N6 C46 C45 123.85(16)
N6 C46 H46 118.1
C45 C46 H46 118.1
N6 C47 H47 117.8
N6 C47 C48 124.33(16)
C48 C47 H47 117.8
C44 C48 H48 120.5
C47 C48 C44 118.92(16)
C47 C48 H48 120.5

loop_
_geom_bond_atom_site_label_1
_geom_bond_atom_site_label_2
_geom_bond_distance
O1 C1 1.4745(19)
O1 C19 1.3539(19)
O2 N2 1.2267(18)
O3 N2 1.2308(18)
O4 C20 1.4904(18)
O4 C38 1.3488(18)
O5 N4 1.215(2)
O6 N4 1.215(2)
N1 C1 1.448(2)
N1 C8 1.415(2)
N1 C11 1.463(2)
N2 C16 1.460(2)
N3 C20 1.4443(19)
N3 C27 1.4148(19)
N3 C30 1.4607(19)
N4 C35 1.465(2)
N5 C41 1.333(2)
N5 C42 1.336(2)
N6 C46 1.338(2)
N6 C47 1.331(2)
C1 C2 1.560(2)
C1 C12 1.498(2)
C2 C3 1.524(2)
C2 C9 1.531(2)
C2 C10 1.540(2)
C3 C4 1.387(2)
C3 C8 1.404(2)
C4 C5 1.400(2)
C4 C39 1.497(2)
C5 H5 0.9500
C5 C6 1.379(2)
C6 H6 0.9500
C6 C7 1.397(2)
C7 C8 1.394(2)
C7 C26 1.494(2)
C9 H9A 0.9800
C9 H9B 0.9800
C9 H9C 0.9800
C10 H10A 0.9800
C10 H10B 0.9800
C10 H10C 0.9800
C11 H11A 0.9800
C11 H11B 0.9800
C11 H11C 0.9800
C12 H12 0.9500
C12 C13 1.328(2)
C13 H13 0.9500
C13 C14 1.448(2)
C14 C15 1.392(2)
C14 C19 1.403(2)
C15 H15 0.9500
C15 C16 1.380(2)
C16 C17 1.389(2)
C17 H17 0.9500
C17 C18 1.382(2)
C18 H18 0.9500
C18 C19 1.386(2)
C20 C21 1.559(2)
C20 C31 1.494(2)
C21 C22 1.522(2)
C21 C28 1.543(2)
C21 C29 1.527(2)
C22 C23 1.383(2)
C22 C27 1.402(2)
C23 C24 1.401(2)
C23 C44 1.497(2)
C24 H24 0.9500
C24 C25 1.377(2)
C25 H25 0.9500
C25 C26 1.401(2)
C26 C27 1.394(2)
C28 H28A 0.9800
C28 H28B 0.9800
C28 H28C 0.9800
C29 H29A 0.9800
C29 H29B 0.9800
C29 H29C 0.9800
C30 H30A 0.9800
C30 H30B 0.9800
C30 H30C 0.9800
C31 H31 0.9500
C31 C32 1.330(2)
C32 H32 0.9500
C32 C33 1.448(2)
C33 C34 1.391(2)
C33 C38 1.402(2)
C34 H34 0.9500
C34 C35 1.379(2)
C35 C36 1.385(2)
C36 H36 0.9500
C36 C37 1.385(2)
C37 H37 0.9500
C37 C38 1.393(2)
C39 C40 1.392(2)
C39 C43 1.378(2)
C40 H40 0.9500
C40 C41 1.385(2)
C41 H41 0.9500
C42 H42 0.9500
C42 C43 1.385(2)
C43 H43 0.9500
C44 C45 1.384(2)
C44 C48 1.389(2)
C45 H45 0.9500
C45 C46 1.383(2)
C46 H46 0.9500
C47 H47 0.9500
C47 C48 1.384(2)
C48 H48 0.9500
